data_2020512
loop_
_publ_author_name
'Sanphui, Palash'
'Rajput, Lalit'
'Gopi, Shanmukha Prasad'
'Desiraju, Gautam R.'

_publ_section_title
;
 New multi-component solid forms of anti-cancer drug Erlotinib: role of
 auxiliary interactions in determining a preferred conformation
;
_journal_issue 3
_journal_name_full 'Acta Crystallographica Section B'
_journal_page_first 291
_journal_page_last 300
_journal_paper_doi 10.1107/S2052520616003607
_journal_volume 72
_journal_year 2016
_chemical_formula_sum 'C26 H31 N3 O9'
_chemical_formula_weight 529.54
_chemical_name_systematic
;
 ?
;
_space_group_IT_number 14
_symmetry_cell_setting monoclinic
_symmetry_space_group_name_Hall '-P 2ybc'
_symmetry_space_group_name_H-M 'P 1 21/c 1'
_atom_sites_solution_hydrogens geom
_atom_sites_solution_primary direct
_atom_sites_solution_secondary difmap
_audit_creation_method SHELXL-97
_cell_angle_alpha 90.00
_cell_angle_beta 92.410(5)
_cell_angle_gamma 90.00
_cell_formula_units_Z 4
_cell_length_a 13.4269(16)
_cell_length_b 24.169(3)
_cell_length_c 8.0606(8)
_cell_measurement_reflns_used 6664
_cell_measurement_temperature 150(2)
_cell_measurement_theta_max 27.5
_cell_measurement_theta_min 2.3
_cell_volume 2613.5(5)
_computing_structure_refinement 'SHELXL-97 (Sheldrick, 1997)'
_computing_structure_solution 'SHELXS-97 (Sheldrick, 1990)'
_diffrn_ambient_temperature 150(2)
_diffrn_measured_fraction_theta_full 0.996
_diffrn_measured_fraction_theta_max 0.996
_diffrn_measurement_device_type XtaLABmini
_diffrn_radiation_monochromator graphite
_diffrn_radiation_source 'fine-focus sealed tube'
_diffrn_radiation_type MoK\a
_diffrn_radiation_wavelength 0.71073
_diffrn_reflns_av_R_equivalents 0.1523
_diffrn_reflns_av_sigmaI/netI 0.1048
_diffrn_reflns_limit_h_max 17
_diffrn_reflns_limit_h_min -17
_diffrn_reflns_limit_k_max 31
_diffrn_reflns_limit_k_min -31
_diffrn_reflns_limit_l_max 10
_diffrn_reflns_limit_l_min -10
_diffrn_reflns_number 25590
_diffrn_reflns_theta_full 27.51
_diffrn_reflns_theta_max 27.51
_diffrn_reflns_theta_min 1.52
_exptl_absorpt_coefficient_mu 0.102
_exptl_absorpt_correction_T_max 1.000
_exptl_absorpt_correction_T_min 0.478
_exptl_absorpt_correction_type multi-scan
_exptl_absorpt_process_details SADABS
_exptl_crystal_colour colorless
_exptl_crystal_density_diffrn 1.346
_exptl_crystal_density_method 'not measured'
_exptl_crystal_description plate
_exptl_crystal_F_000 1120
_exptl_crystal_size_max 0.40
_exptl_crystal_size_mid 0.20
_exptl_crystal_size_min 0.10
_refine_diff_density_max 0.592
_refine_diff_density_min -0.621
_refine_ls_extinction_method none
_refine_ls_goodness_of_fit_ref 0.967
_refine_ls_hydrogen_treatment mixed
_refine_ls_matrix_type full
_refine_ls_number_parameters 367
_refine_ls_number_reflns 5991
_refine_ls_number_restraints 0
_refine_ls_restrained_S_all 0.967
_refine_ls_R_factor_all 0.0920
_refine_ls_R_factor_gt 0.0649
_refine_ls_shift/su_max 0.000
_refine_ls_shift/su_mean 0.000
_refine_ls_structure_factor_coef Fsqd
_refine_ls_weighting_details 'calc w=1/[\s^2^(Fo^2^)+(0.0957P)^2^+0.0000P] where P=(Fo^2^+2Fc^2^)/3'
_refine_ls_weighting_scheme calc
_refine_ls_wR_factor_gt 0.1628
_refine_ls_wR_factor_ref 0.2068
_reflns_number_gt 4111
_reflns_number_total 5991
_reflns_threshold_expression >2sigma(I)
_cod_data_source_file zb5050sup1.cif
_cod_data_source_block Erlotinib-succinic-hydrate
_cod_depositor_comments
;
The following automatic conversions were performed:

'_symmetry_cell_setting' value 'Monoclinic' changed to 'monoclinic'
according to
/usr/data/users/saulius/crontab/automatic-downloads/rss-feeds/IUCr/lib/dictionaries/cif_core.dic
dictionary named 'cif_core.dic' version 2.4.2 from 2011-04-26.

'_exptl_absorpt_correction_type' value 'Multi-scan' changed to
'multi-scan' according to
/usr/data/users/saulius/crontab/automatic-downloads/rss-feeds/IUCr/lib/dictionaries/cif_core.dic
dictionary named 'cif_core.dic' version 2.4.2 from 2011-04-26.

Automatic conversion script
Id: cif_fix_values 4268 2015-11-12 08:31:59Z antanas 

 Adding full bibliography for 2020509--2020513.cif.
;
_cod_original_sg_symbol_H-M P21/c
_cod_database_code 2020512
_cod_database_fobs_code 2020512

loop_
_symmetry_equiv_pos_as_xyz
'x, y, z'
'-x, y+1/2, -z+1/2'
'-x, -y, -z'
'x, -y-1/2, z-1/2'

loop_
_atom_site_type_symbol
_atom_site_label
_atom_site_fract_x
_atom_site_fract_y
_atom_site_fract_z
_atom_site_U_iso_or_equiv
_atom_site_adp_type
_atom_site_calc_flag
_atom_site_refinement_flags
_atom_site_occupancy
_atom_site_symmetry_multiplicity
H H1 0.524(3) 0.2284(15) 1.326(4) 0.053(9) Uiso d . 1 1
H H8A 0.639(4) 0.651(2) 0.459(6) 0.093(15) Uiso d . 1 1
H H1A 0.490(2) 0.4396(13) 0.844(4) 0.038(8) Uiso d . 1 1
H H6A 0.907(3) 0.6430(18) -0.242(5) 0.069(12) Uiso d . 1 1
H H9A 0.056(3) 0.6361(19) 0.605(5) 0.070(13) Uiso d . 1 1
H H9B 0.037(3) 0.589(2) 0.705(5) 0.079(13) Uiso d . 1 1
O O1 0.23945(12) 0.61475(6) 0.4591(2) 0.0292(4) Uani d . 1 1
O O3 0.20482(11) 0.52323(6) 0.6118(2) 0.0285(4) Uani d . 1 1
N N3 0.59253(14) 0.59839(8) 0.5888(2) 0.0276(4) Uani d . 1 1
N N2 0.65381(14) 0.52432(8) 0.7627(2) 0.0288(4) Uani d . 1 1
O O7 0.63193(14) 0.61852(7) 0.1826(2) 0.0417(5) Uani d . 1 1
C C14 0.30228(16) 0.53873(9) 0.6127(3) 0.0247(4) Uani d . 1 1
C C12 0.47799(16) 0.52929(9) 0.6853(3) 0.0232(4) Uani d . 1 1
C C10 0.66287(17) 0.57039(10) 0.6723(3) 0.0295(5) Uani d . 1 1
H H10 0.7271 0.5846 0.6677 0.035 Uiso calc R 1 1
N N1 0.54851(14) 0.45464(8) 0.8511(2) 0.0248(4) Uani d . 1 1
O O2 0.09868(14) 0.70254(8) 0.4636(2) 0.0426(5) Uani d . 1 1
C C11 0.49703(16) 0.57823(9) 0.5971(3) 0.0238(4) Uani d . 1 1
C C9 0.56223(16) 0.50246(9) 0.7669(3) 0.0235(4) Uani d . 1 1
O O4 0.02620(12) 0.51222(8) 0.7678(3) 0.0398(4) Uani d . 1 1
C C6 0.72089(17) 0.42703(10) 0.9438(3) 0.0291(5) Uani d . 1 1
H H6 0.7490 0.4567 0.8891 0.035 Uiso calc R 1 1
O O8 0.66565(16) 0.67408(8) 0.3992(2) 0.0424(5) Uani d . 1 1
C C7 0.61776(16) 0.41961(9) 0.9375(3) 0.0239(4) Uani d . 1 1
O O6 0.85498(16) 0.65925(9) -0.2278(3) 0.0450(5) Uani d . 1 1
C C13 0.37889(16) 0.50980(9) 0.6910(3) 0.0248(4) Uani d . 1 1
H H13 0.3655 0.4773 0.7479 0.030 Uiso calc R 1 1
C C20 0.18277(17) 0.47441(10) 0.7053(3) 0.0311(5) Uani d . 1 1
H H20A 0.2057 0.4789 0.8202 0.037 Uiso calc R 1 1
H H20B 0.2162 0.4426 0.6599 0.037 Uiso calc R 1 1
C C15 0.32198(16) 0.58890(9) 0.5261(3) 0.0245(4) Uani d . 1 1
C C16 0.41793(17) 0.60780(9) 0.5166(3) 0.0258(5) Uani d . 1 1
H H16 0.4309 0.6399 0.4575 0.031 Uiso calc R 1 1
C C3 0.63817(17) 0.33729(9) 1.1080(3) 0.0271(5) Uani d . 1 1
C C8 0.57718(16) 0.37486(9) 1.0196(3) 0.0253(4) Uani d . 1 1
H H8 0.5084 0.3699 1.0155 0.030 Uiso calc R 1 1
C C17 0.25426(18) 0.66715(9) 0.3801(3) 0.0306(5) Uani d . 1 1
H H17A 0.2966 0.6628 0.2864 0.037 Uiso calc R 1 1
H H17B 0.2860 0.6929 0.4578 0.037 Uiso calc R 1 1
C C26 0.66898(17) 0.66003(9) 0.2427(3) 0.0308(5) Uani d . 1 1
C C2 0.59367(18) 0.29179(10) 1.1932(3) 0.0318(5) Uani d . 1 1
C C21 0.07192(18) 0.46596(10) 0.6945(3) 0.0346(6) Uani d . 1 1
H H21A 0.0489 0.4624 0.5793 0.041 Uiso calc R 1 1
H H21B 0.0546 0.4324 0.7525 0.041 Uiso calc R 1 1
C C4 0.74181(18) 0.34489(10) 1.1147(3) 0.0320(5) Uani d . 1 1
H H4 0.7834 0.3203 1.1732 0.038 Uiso calc R 1 1
C C18 0.15364(19) 0.68839(10) 0.3226(3) 0.0338(5) Uani d . 1 1
H H18A 0.1612 0.7207 0.2528 0.041 Uiso calc R 1 1
H H18B 0.1183 0.6602 0.2578 0.041 Uiso calc R 1 1
O O9 0.02699(17) 0.62280(11) 0.6818(4) 0.0574(6) Uani d . 1 1
C C5 0.78131(18) 0.38981(11) 1.0324(3) 0.0328(5) Uani d . 1 1
H H5 0.8500 0.3951 1.0368 0.039 Uiso calc R 1 1
C C1 0.5566(2) 0.25471(12) 1.2644(4) 0.0415(6) Uani d . 1 1
O O5 0.8929(2) 0.64474(11) 0.0423(3) 0.0680(7) Uani d . 1 1
C C23 0.8361(2) 0.66106(11) -0.0665(3) 0.0430(7) Uani d . 1 1
C C22 -0.0755(2) 0.50171(15) 0.8004(4) 0.0516(8) Uani d . 1 1
H H22A -0.1039 0.5338 0.8501 0.077 Uiso calc R 1 1
H H22B -0.0795 0.4709 0.8749 0.077 Uiso calc R 1 1
H H22C -0.1116 0.4933 0.6982 0.077 Uiso calc R 1 1
C C25 0.7183(3) 0.70376(14) 0.1384(4) 0.0523(7) Uani d . 1 1
H H25A 0.6771 0.7367 0.1369 0.063 Uiso calc R 1 1
H H25B 0.7820 0.7134 0.1919 0.063 Uiso calc R 1 1
C C24 0.7356(3) 0.68695(16) -0.0397(4) 0.0566(8) Uani d . 1 1
H H24A 0.6841 0.6609 -0.0754 0.068 Uiso calc R 1 1
H H24B 0.7285 0.7195 -0.1098 0.068 Uiso calc R 1 1
C C19 0.0063(3) 0.72810(18) 0.4159(5) 0.0663(10) Uani d . 1 1
H H19A -0.0290 0.7373 0.5134 0.100 Uiso calc R 1 1
H H19B -0.0331 0.7031 0.3480 0.100 Uiso calc R 1 1
H H19C 0.0187 0.7612 0.3543 0.100 Uiso calc R 1 1

loop_
_atom_site_aniso_label
_atom_site_aniso_U_11
_atom_site_aniso_U_22
_atom_site_aniso_U_33
_atom_site_aniso_U_12
_atom_site_aniso_U_13
_atom_site_aniso_U_23
O1 0.0272(8) 0.0229(8) 0.0372(9) 0.0005(6) -0.0001(7) 0.0056(7)
O3 0.0207(7) 0.0246(8) 0.0400(9) -0.0035(6) -0.0006(7) 0.0081(7)
N3 0.0264(9) 0.0238(9) 0.0329(10) -0.0052(7) 0.0045(8) -0.0007(8)
N2 0.0229(9) 0.0277(10) 0.0359(10) -0.0054(7) 0.0021(8) 0.0000(8)
O7 0.0419(10) 0.0337(10) 0.0487(11) -0.0107(8) -0.0096(9) 0.0054(8)
C14 0.0233(10) 0.0242(10) 0.0268(10) -0.0021(8) 0.0020(8) -0.0019(9)
C12 0.0239(10) 0.0211(10) 0.0247(10) -0.0008(8) 0.0041(8) -0.0042(8)
C10 0.0227(10) 0.0291(11) 0.0368(12) -0.0054(8) 0.0038(9) -0.0001(9)
N1 0.0203(9) 0.0237(9) 0.0306(9) -0.0019(7) 0.0012(7) 0.0011(7)
O2 0.0454(11) 0.0421(11) 0.0405(10) 0.0197(8) 0.0027(8) 0.0036(8)
C11 0.0242(10) 0.0227(10) 0.0251(10) -0.0019(8) 0.0062(8) -0.0046(8)
C9 0.0242(10) 0.0229(10) 0.0236(10) -0.0016(8) 0.0042(8) -0.0040(8)
O4 0.0199(8) 0.0408(10) 0.0593(11) -0.0030(7) 0.0076(8) 0.0070(9)
C6 0.0244(11) 0.0294(11) 0.0336(12) -0.0011(8) 0.0027(9) -0.0004(9)
O8 0.0551(12) 0.0303(10) 0.0427(11) -0.0139(8) 0.0119(9) 0.0030(8)
C7 0.0229(10) 0.0260(11) 0.0230(10) 0.0012(8) 0.0016(8) -0.0033(8)
O6 0.0364(11) 0.0551(13) 0.0436(11) -0.0055(9) 0.0010(9) 0.0009(9)
C13 0.0246(10) 0.0211(10) 0.0288(11) -0.0003(8) 0.0030(9) -0.0002(8)
C20 0.0247(11) 0.0257(11) 0.0427(13) -0.0034(8) 0.0001(10) 0.0105(10)
C15 0.0261(11) 0.0218(10) 0.0256(10) 0.0024(8) 0.0023(9) -0.0020(8)
C16 0.0302(11) 0.0206(10) 0.0267(11) -0.0024(8) 0.0045(9) -0.0006(8)
C3 0.0301(11) 0.0240(11) 0.0270(10) -0.0007(8) 0.0005(9) -0.0022(9)
C8 0.0257(10) 0.0250(10) 0.0251(10) 0.0000(8) 0.0008(9) -0.0032(8)
C17 0.0348(12) 0.0229(11) 0.0339(12) -0.0014(9) 0.0003(10) 0.0036(9)
C26 0.0246(11) 0.0260(11) 0.0417(13) -0.0007(8) 0.0008(10) 0.0047(10)
C2 0.0337(12) 0.0288(12) 0.0326(12) 0.0039(9) -0.0020(10) 0.0001(10)
C21 0.0268(12) 0.0286(12) 0.0480(14) -0.0074(9) -0.0037(10) 0.0091(10)
C4 0.0301(12) 0.0332(12) 0.0325(12) 0.0072(9) -0.0028(10) -0.0008(10)
C18 0.0398(13) 0.0288(12) 0.0326(12) 0.0044(10) -0.0002(10) 0.0027(10)
O9 0.0424(12) 0.0489(14) 0.0818(18) 0.0049(10) 0.0142(12) 0.0157(13)
C5 0.0240(11) 0.0382(13) 0.0360(12) 0.0013(9) -0.0003(9) 0.0006(10)
C1 0.0450(15) 0.0346(14) 0.0452(14) 0.0010(11) 0.0047(12) 0.0081(12)
O5 0.0857(19) 0.0609(15) 0.0559(13) 0.0115(13) -0.0136(13) 0.0118(12)
C23 0.0549(17) 0.0329(13) 0.0408(14) -0.0180(12) -0.0023(13) 0.0080(11)
C22 0.0227(12) 0.074(2) 0.0581(18) -0.0052(12) 0.0062(12) 0.0202(16)
C25 0.0584(19) 0.0439(16) 0.0554(17) -0.0144(14) 0.0136(15) 0.0054(14)
C24 0.0525(18) 0.070(2) 0.0483(17) -0.0063(16) 0.0092(14) 0.0078(16)
C19 0.056(2) 0.080(3) 0.064(2) 0.0369(18) 0.0022(17) 0.0089(19)

loop_
_atom_type_symbol
_atom_type_description
_atom_type_scat_dispersion_real
_atom_type_scat_dispersion_imag
_atom_type_scat_source
C C 0.0033 0.0016 'International Tables Vol C Tables 4.2.6.8 and 6.1.1.4'
H H 0.0000 0.0000 'International Tables Vol C Tables 4.2.6.8 and 6.1.1.4'
N N 0.0061 0.0033 'International Tables Vol C Tables 4.2.6.8 and 6.1.1.4'
O O 0.0106 0.0060 'International Tables Vol C Tables 4.2.6.8 and 6.1.1.4'

loop_
_geom_angle_atom_site_label_1
_geom_angle_atom_site_label_2
_geom_angle_atom_site_label_3
_geom_angle
C15 O1 C17 117.04(17)
C14 O3 C20 116.25(17)
C10 N3 C11 116.16(19)
C10 N2 C9 116.50(19)
O3 C14 C13 124.3(2)
O3 C14 C15 115.38(18)
C13 C14 C15 120.4(2)
C11 C12 C13 119.2(2)
C11 C12 C9 116.95(19)
C13 C12 C9 123.9(2)
N3 C10 N2 128.5(2)
N3 C10 H10 115.7
N2 C10 H10 115.7
C9 N1 C7 130.85(19)
C9 N1 H1A 118(2)
C7 N1 H1A 111(2)
C18 O2 C19 111.3(2)
N3 C11 C12 120.7(2)
N3 C11 C16 118.8(2)
C12 C11 C16 120.46(19)
N2 C9 N1 119.5(2)
N2 C9 C12 121.0(2)
N1 C9 C12 119.47(19)
C21 O4 C22 111.8(2)
C5 C6 C7 119.5(2)
C5 C6 H6 120.2
C7 C6 H6 120.2
C26 O8 H8A 115(3)
C8 C7 C6 119.4(2)
C8 C7 N1 115.84(19)
C6 C7 N1 124.8(2)
C23 O6 H6A 110(3)
C14 C13 C12 120.2(2)
C14 C13 H13 119.9
C12 C13 H13 119.9
O3 C20 C21 107.86(18)
O3 C20 H20A 110.1
C21 C20 H20A 110.1
O3 C20 H20B 110.1
C21 C20 H20B 110.1
H20A C20 H20B 108.4
O1 C15 C16 125.1(2)
O1 C15 C14 114.71(18)
C16 C15 C14 120.22(19)
C15 C16 C11 119.6(2)
C15 C16 H16 120.2
C11 C16 H16 120.2
C8 C3 C4 119.6(2)
C8 C3 C2 119.6(2)
C4 C3 C2 120.8(2)
C7 C8 C3 121.0(2)
C7 C8 H8 119.5
C3 C8 H8 119.5
O1 C17 C18 107.41(19)
O1 C17 H17A 110.2
C18 C17 H17A 110.2
O1 C17 H17B 110.2
C18 C17 H17B 110.2
H17A C17 H17B 108.5
O7 C26 O8 124.8(2)
O7 C26 C25 122.4(2)
O8 C26 C25 112.7(2)
C1 C2 C3 179.3(3)
O4 C21 C20 108.32(19)
O4 C21 H21A 110.0
C20 C21 H21A 110.0
O4 C21 H21B 110.0
C20 C21 H21B 110.0
H21A C21 H21B 108.4
C5 C4 C3 118.8(2)
C5 C4 H4 120.6
C3 C4 H4 120.6
O2 C18 C17 109.01(19)
O2 C18 H18A 109.9
C17 C18 H18A 109.9
O2 C18 H18B 109.9
C17 C18 H18B 109.9
H18A C18 H18B 108.3
H9A O9 H9B 118(4)
C6 C5 C4 121.7(2)
C6 C5 H5 119.2
C4 C5 H5 119.2
C2 C1 H1 174(2)
O5 C23 O6 123.9(3)
O5 C23 C24 125.0(3)
O6 C23 C24 111.1(3)
O4 C22 H22A 109.5
O4 C22 H22B 109.5
H22A C22 H22B 109.5
O4 C22 H22C 109.5
H22A C22 H22C 109.5
H22B C22 H22C 109.5
C24 C25 C26 115.1(3)
C24 C25 H25A 108.5
C26 C25 H25A 108.5
C24 C25 H25B 108.5
C26 C25 H25B 108.5
H25A C25 H25B 107.5
C23 C24 C25 114.7(3)
C23 C24 H24A 108.6
C25 C24 H24A 108.6
C23 C24 H24B 108.6
C25 C24 H24B 108.6
H24A C24 H24B 107.6
O2 C19 H19A 109.5
O2 C19 H19B 109.5
H19A C19 H19B 109.5
O2 C19 H19C 109.5
H19A C19 H19C 109.5
H19B C19 H19C 109.5

loop_
_geom_bond_atom_site_label_1
_geom_bond_atom_site_label_2
_geom_bond_distance
O1 C15 1.364(3)
O1 C17 1.435(3)
O3 C14 1.361(3)
O3 C20 1.438(3)
N3 C10 1.323(3)
N3 C11 1.376(3)
N2 C10 1.339(3)
N2 C9 1.340(3)
O7 C26 1.212(3)
C14 C13 1.375(3)
C14 C15 1.429(3)
C12 C11 1.409(3)
C12 C13 1.414(3)
C12 C9 1.439(3)
C10 H10 0.9300
N1 C9 1.357(3)
N1 C7 1.419(3)
N1 H1A 0.87(3)
O2 C18 1.423(3)
O2 C19 1.424(3)
C11 C16 1.415(3)
O4 C21 1.417(3)
O4 C22 1.424(3)
C6 C5 1.389(3)
C6 C7 1.395(3)
C6 H6 0.9300
O8 C26 1.309(3)
O8 H8A 0.82(5)
C7 C8 1.391(3)
O6 C23 1.336(4)
O6 H6A 0.82(4)
C13 H13 0.9300
C20 C21 1.501(3)
C20 H20A 0.9700
C20 H20B 0.9700
C15 C16 1.372(3)
C16 H16 0.9300
C3 C8 1.398(3)
C3 C4 1.402(3)
C3 C2 1.440(3)
C8 H8 0.9300
C17 C18 1.500(3)
C17 H17A 0.9700
C17 H17B 0.9700
C26 C25 1.520(4)
C2 C1 1.185(4)
C21 H21A 0.9700
C21 H21B 0.9700
C4 C5 1.389(4)
C4 H4 0.9300
C18 H18A 0.9700
C18 H18B 0.9700
O9 H9A 0.82(5)
O9 H9B 0.86(5)
C5 H5 0.9300
C1 H1 0.93(4)
O5 C23 1.204(4)
C23 C24 1.511(5)
C22 H22A 0.9600
C22 H22B 0.9600
C22 H22C 0.9600
C25 C24 1.520(5)
C25 H25A 0.9700
C25 H25B 0.9700
C24 H24A 0.9700
C24 H24B 0.9700
C19 H19A 0.9600
C19 H19B 0.9600
C19 H19C 0.9600
